data_4507033
loop_
_publ_author_name
'Gao, Jiabin'
'Bhadbhade, Mohan M.'
'Bishop, Roger'

_publ_section_title
;
 Polymorphic Crystals Formed by an Achiral Diol under Ambient Conditions
;
_journal_issue 11
_journal_name_full 'Crystal Growth &amp; Design'
_journal_page_first 5746
_journal_paper_doi 10.1021/cg301259f
_journal_volume 12
_journal_year 2012
_chemical_formula_sum 'C18 H21 N2 O2'
_chemical_formula_weight 297.37
_chemical_name_systematic
;
 ? 
;
_space_group_IT_number 15
_symmetry_cell_setting monoclinic
_symmetry_space_group_name_Hall '-C 2yc'
_symmetry_space_group_name_H-M 'C 1 2/c 1'
_atom_sites_solution_hydrogens geom
_atom_sites_solution_primary direct
_atom_sites_solution_secondary difmap
_audit_creation_method SHELXL-97
_cell_angle_alpha 90.00
_cell_angle_beta 111.435(4)
_cell_angle_gamma 90.00
_cell_formula_units_Z 8
_cell_length_a 22.8627(10)
_cell_length_b 7.3486(3)
_cell_length_c 19.1526(10)
_cell_measurement_reflns_used 9969
_cell_measurement_temperature 155(2)
_cell_measurement_theta_max 30.516
_cell_measurement_theta_min 2.285
_cell_volume 2995.2(3)
_computing_cell_refinement '<i>APEX2 </i>(Bruker, 2007)'
_computing_data_collection '<i>APEX2 </i>(Bruker, 2007)'
_computing_data_reduction '<i>APEX2 </i>(Bruker, 2007)'
_computing_molecular_graphics '<i>SHELXTL-Plus</i> (Sheldrick, 2008)'
_computing_structure_refinement 'SHELXL-97 (Sheldrick, 2008)'
_computing_structure_solution 'SHELXS-97 (Sheldrick, 2008)'
_diffrn_ambient_temperature 155(2)
_diffrn_measured_fraction_theta_full 0.997
_diffrn_measured_fraction_theta_max 0.997
_diffrn_measurement_device_type 'Bruker kappa APEXII CCD Diffractometer'
_diffrn_measurement_method '\f scans, and \w scans with \k offsets'
_diffrn_radiation_monochromator graphite
_diffrn_radiation_source 'fine-focus sealed tube'
_diffrn_radiation_type MoK\a
_diffrn_radiation_wavelength 0.71073
_diffrn_reflns_av_R_equivalents 0.0360
_diffrn_reflns_av_sigmaI/netI 0.0234
_diffrn_reflns_limit_h_max 27
_diffrn_reflns_limit_h_min -26
_diffrn_reflns_limit_k_max 8
_diffrn_reflns_limit_k_min -8
_diffrn_reflns_limit_l_max 22
_diffrn_reflns_limit_l_min -22
_diffrn_reflns_number 20326
_diffrn_reflns_theta_full 25.00
_diffrn_reflns_theta_max 25.00
_diffrn_reflns_theta_min 2.93
_exptl_absorpt_coefficient_mu 0.087
_exptl_absorpt_correction_T_max 0.9811
_exptl_absorpt_correction_T_min 0.9674
_exptl_absorpt_correction_type multi-scan
_exptl_absorpt_process_details 'SADABS (Bruker, 2001)'
_exptl_crystal_colour Colourless
_exptl_crystal_density_diffrn 1.319
_exptl_crystal_density_method 'not measured'
_exptl_crystal_description Prism
_exptl_crystal_F_000 1272
_exptl_crystal_size_max 0.39
_exptl_crystal_size_mid 0.27
_exptl_crystal_size_min 0.22
_refine_diff_density_max 0.355
_refine_diff_density_min -0.446
_refine_diff_density_rms 0.064
_refine_ls_extinction_method none
_refine_ls_goodness_of_fit_ref 1.254
_refine_ls_hydrogen_treatment mixed
_refine_ls_matrix_type full
_refine_ls_number_parameters 207
_refine_ls_number_reflns 2639
_refine_ls_number_restraints 2
_refine_ls_restrained_S_all 1.254
_refine_ls_R_factor_all 0.0706
_refine_ls_R_factor_gt 0.0683
_refine_ls_shift/su_max 0.000
_refine_ls_shift/su_mean 0.000
_refine_ls_structure_factor_coef Fsqd
_refine_ls_weighting_details 'calc w=1/[\s^2^(Fo^2^)+(0.0001P)^2^+12.8175P] where P=(Fo^2^+2Fc^2^)/3'
_refine_ls_weighting_scheme calc
_refine_ls_wR_factor_gt 0.1441
_refine_ls_wR_factor_ref 0.1451
_reflns_number_gt 2508
_reflns_number_total 2639
_reflns_threshold_expression >2sigma(I)
_cod_data_source_file cg301259f_si_001.cif
_cod_data_source_block jiabin173c2byc
_cod_depositor_comments
;
The following automatic conversions were performed:

'_symmetry_cell_setting' value 'Monoclinic' changed to 'monoclinic'
according to /home/saulius/struct/CIF-dictionaries/cif_core.dic
dictionary named 'cif_core.dic' version 2.4.2 from
2011-04-26.

'_exptl_absorpt_correction_type' value 'Multi-scan'
changed to 'multi-scan' according to
/home/saulius/struct/CIF-dictionaries/cif_core.dic dictionary named
'cif_core.dic' version 2.4.2 from 2011-04-26.

Automatic conversion script
Id: cif_fix_values 1891 2012-01-12 08:04:46Z andrius 
;
_cod_original_cell_volume 2995.2(2)
_cod_original_sg_symbol_H-M C2/C
_cod_database_code 4507033

loop_
_space_group_symop_id
_space_group_symop_operation_xyz
1 'x, y, z'
2 '-x, y, -z+1/2'
3 'x+1/2, y+1/2, z'
4 '-x+1/2, y+1/2, -z+1/2'
5 '-x, -y, -z'
6 'x, -y, z-1/2'
7 '-x+1/2, -y+1/2, -z'
8 'x+1/2, -y+1/2, z-1/2'

loop_
_atom_site_label
_atom_site_type_symbol
_atom_site_fract_x
_atom_site_fract_y
_atom_site_fract_z
_atom_site_U_iso_or_equiv
_atom_site_adp_type
_atom_site_occupancy
_atom_site_symmetry_multiplicity
_atom_site_calc_flag
_atom_site_refinement_flags
C1 C 0.10259(12) 0.7484(4) 0.41981(15) 0.0191(6) Uani 1 1 d .
H1 H 0.0639 0.7441 0.4325 0.023 Uiso 1 1 calc R
C2 C 0.15963(13) 0.6849(4) 0.48726(14) 0.0191(6) Uani 1 1 d .
H2a H 0.1517 0.7011 0.5344 0.023 Uiso 1 1 calc R
H2b H 0.1974 0.7558 0.4908 0.023 Uiso 1 1 calc R
C3 C 0.16922(12) 0.4820(4) 0.47424(15) 0.0189(6) Uani 1 1 d .
C4 C 0.14791(13) 0.4696(4) 0.38810(15) 0.0227(6) Uani 1 1 d .
H4a H 0.1838 0.4940 0.3722 0.027 Uiso 1 1 calc R
H4b H 0.1315 0.3464 0.3708 0.027 Uiso 1 1 calc R
C5 C 0.09611(13) 0.6127(4) 0.35446(15) 0.0213(6) Uani 1 1 d .
H5 H 0.0538 0.5534 0.3369 0.026 Uiso 1 1 calc R
C6 C 0.10322(13) 0.7292(4) 0.29110(15) 0.0229(6) Uani 1 1 d .
H6a H 0.1282 0.6636 0.2664 0.028 Uiso 1 1 calc R
H6b H 0.0615 0.7585 0.2530 0.028 Uiso 1 1 calc R
C7 C 0.13715(12) 0.9031(4) 0.32883(14) 0.0181(6) Uani 1 1 d .
C8 C 0.10938(13) 0.9380(4) 0.38941(15) 0.0209(6) Uani 1 1 d .
H8a H 0.0680 0.9987 0.3677 0.025 Uiso 1 1 calc R
H8b H 0.1378 1.0157 0.4299 0.025 Uiso 1 1 calc R
C9 C 0.13174(12) 0.3619(4) 0.50736(14) 0.0186(6) Uani 1 1 d .
C10 C 0.16036(14) 0.2500(4) 0.56870(16) 0.0269(7) Uani 1 1 d .
H10 H 0.2049 0.2436 0.5908 0.032 Uiso 1 1 calc R
C11 C 0.12363(16) 0.1479(5) 0.59746(18) 0.0352(8) Uani 1 1 d .
H11 H 0.1426 0.0705 0.6394 0.042 Uiso 1 1 calc R
C12 C 0.05924(15) 0.1597(4) 0.56450(18) 0.0322(7) Uani 1 1 d .
H12 H 0.0328 0.0915 0.5832 0.039 Uiso 1 1 calc R
C13 C 0.03443(14) 0.2732(4) 0.50377(17) 0.0309(7) Uani 1 1 d .
H13 H -0.0100 0.2814 0.4810 0.037 Uiso 1 1 calc R
C14 C 0.12874(12) 1.0609(4) 0.27442(14) 0.0189(6) Uani 1 1 d .
C15 C 0.17998(13) 1.1310(4) 0.26528(15) 0.0235(6) Uani 1 1 d .
H15 H 0.2205 1.0819 0.2919 0.028 Uiso 1 1 calc R
C16 C 0.17267(19) 1.2735(5) 0.21725(19) 0.0471(10) Uani 1 1 d .
H16 H 0.2086 1.3251 0.2112 0.057 Uiso 1 1 calc R
C17 C 0.1146(2) 1.3434(5) 0.17775(19) 0.0476(10) Uani 1 1 d .
H17 H 0.1098 1.4420 0.1440 0.057 Uiso 1 1 calc R
C18 C 0.06347(18) 1.2681(5) 0.18798(17) 0.0393(9) Uani 1 1 d .
H18 H 0.0229 1.3165 0.1611 0.047 Uiso 1 1 calc R
N1 N 0.06889(11) 0.3728(3) 0.47460(13) 0.0264(6) Uani 1 1 d .
N2 N 0.06922(12) 1.1246(4) 0.23601(14) 0.0337(6) Uani 1 1 d .
O1 O 0.23467(9) 0.4354(3) 0.50806(13) 0.0287(5) Uani 1 1 d D
O2 O 0.20304(9) 0.8628(3) 0.36343(12) 0.0287(5) Uani 1 1 d D
H2 H 0.221(3) 0.947(7) 0.393(3) 0.04(2) Uiso 0.50 1 d PD
H1a H 0.245(4) 0.325(3) 0.511(4) 0.04(2) Uiso 0.50 1 d PD

loop_
_atom_site_aniso_label
_atom_site_aniso_U_11
_atom_site_aniso_U_22
_atom_site_aniso_U_33
_atom_site_aniso_U_23
_atom_site_aniso_U_13
_atom_site_aniso_U_12
C1 0.0190(13) 0.0193(14) 0.0209(13) 0.0015(11) 0.0095(11) 0.0021(11)
C2 0.0244(14) 0.0145(13) 0.0185(13) 0.0006(11) 0.0078(11) -0.0007(11)
C3 0.0171(13) 0.0162(14) 0.0212(14) -0.0016(11) 0.0046(11) 0.0009(11)
C4 0.0305(15) 0.0164(14) 0.0236(14) -0.0011(11) 0.0129(12) -0.0008(12)
C5 0.0235(14) 0.0186(14) 0.0197(13) 0.0004(11) 0.0056(11) -0.0040(11)
C6 0.0291(15) 0.0202(15) 0.0179(13) -0.0018(11) 0.0068(12) -0.0030(12)
C7 0.0172(13) 0.0183(14) 0.0176(13) -0.0004(11) 0.0050(10) 0.0005(11)
C8 0.0253(14) 0.0183(14) 0.0202(14) 0.0006(11) 0.0096(12) 0.0042(11)
C9 0.0237(14) 0.0148(13) 0.0176(13) -0.0025(11) 0.0078(11) -0.0004(11)
C10 0.0262(15) 0.0296(16) 0.0249(15) 0.0074(13) 0.0093(12) 0.0064(13)
C11 0.0426(19) 0.0340(18) 0.0325(17) 0.0170(14) 0.0178(15) 0.0096(15)
C12 0.0371(17) 0.0274(17) 0.0383(18) 0.0077(14) 0.0212(15) -0.0016(14)
C13 0.0250(15) 0.0336(18) 0.0351(17) 0.0080(14) 0.0123(13) -0.0040(13)
C14 0.0240(14) 0.0167(13) 0.0162(13) -0.0040(11) 0.0074(11) -0.0024(11)
C15 0.0242(14) 0.0301(16) 0.0186(13) -0.0074(12) 0.0109(11) -0.0086(12)
C16 0.062(2) 0.054(2) 0.0340(18) -0.0156(18) 0.0290(18) -0.037(2)
C17 0.100(3) 0.0189(17) 0.0254(17) -0.0011(14) 0.024(2) -0.0078(19)
C18 0.054(2) 0.0362(19) 0.0200(15) -0.0018(14) 0.0046(15) 0.0218(17)
N1 0.0230(12) 0.0281(14) 0.0270(13) 0.0059(11) 0.0080(10) -0.0022(11)
N2 0.0357(15) 0.0378(16) 0.0252(13) -0.0016(12) 0.0082(11) 0.0048(13)
O1 0.0169(10) 0.0238(11) 0.0433(13) 0.0088(10) 0.0084(9) 0.0028(9)
O2 0.0176(10) 0.0321(13) 0.0350(12) 0.0070(10) 0.0079(9) 0.0035(9)

loop_
_atom_type_symbol
_atom_type_description
_atom_type_scat_dispersion_real
_atom_type_scat_dispersion_imag
_atom_type_scat_source
C C 0.0033 0.0016 'International Tables Vol C Tables 4.2.6.8 and 6.1.1.4'
H H 0.0000 0.0000 'International Tables Vol C Tables 4.2.6.8 and 6.1.1.4'
N N 0.0061 0.0033 'International Tables Vol C Tables 4.2.6.8 and 6.1.1.4'
O O 0.0106 0.0060 'International Tables Vol C Tables 4.2.6.8 and 6.1.1.4'

loop_
_geom_angle_atom_site_label_1
_geom_angle_atom_site_label_2
_geom_angle_atom_site_label_3
_geom_angle
C2 C1 H1 109.9
C2 C1 C5 106.4(2)
C2 C1 C8 114.9(2)
C5 C1 H1 109.9
C8 C1 H1 109.9
C8 C1 C5 105.5(2)
C1 C2 H2a 110.4
C1 C2 H2b 110.4
C1 C2 C3 106.6(2)
H2a C2 H2b 108.6
C3 C2 H2a 110.4
C3 C2 H2b 110.4
C2 C3 C4 102.8(2)
C9 C3 C2 111.0(2)
C9 C3 C4 114.0(2)
O1 C3 C2 110.1(2)
O1 C3 C4 109.7(2)
O1 C3 C9 109.0(2)
C3 C4 H4a 110.2
C3 C4 H4b 110.2
H4a C4 H4b 108.5
C5 C4 C3 107.6(2)
C5 C4 H4a 110.2
C5 C4 H4b 110.2
C1 C5 H5 110.1
C4 C5 C1 105.5(2)
C4 C5 H5 110.1
C4 C5 C6 115.0(2)
C6 C5 C1 105.7(2)
C6 C5 H5 110.1
C5 C6 H6a 110.6
C5 C6 H6b 110.6
H6a C6 H6b 108.7
C7 C6 C5 105.8(2)
C7 C6 H6a 110.6
C7 C6 H6b 110.6
C6 C7 C8 102.6(2)
C14 C7 C6 113.4(2)
C14 C7 C8 114.0(2)
O2 C7 C6 108.1(2)
O2 C7 C8 109.8(2)
O2 C7 C14 108.7(2)
C1 C8 H8a 110.7
C1 C8 H8b 110.7
C7 C8 C1 105.2(2)
C7 C8 H8a 110.7
C7 C8 H8b 110.7
H8a C8 H8b 108.8
C10 C9 C3 122.3(2)
N1 C9 C3 116.1(2)
N1 C9 C10 121.6(3)
C9 C10 H10 120.3
C11 C10 C9 119.5(3)
C11 C10 H10 120.3
C10 C11 H11 120.4
C12 C11 C10 119.1(3)
C12 C11 H11 120.4
C11 C12 H12 121.0
C13 C12 C11 117.9(3)
C13 C12 H12 121.0
C12 C13 H13 117.9
N1 C13 C12 124.2(3)
N1 C13 H13 117.9
C15 C14 C7 118.8(2)
C15 C14 N2 122.6(3)
N2 C14 C7 118.6(2)
C14 C15 H15 120.6
C14 C15 C16 118.9(3)
C16 C15 H15 120.6
C15 C16 H16 119.4
C15 C16 C17 121.2(3)
C17 C16 H16 119.4
C16 C17 H17 120.8
C16 C17 C18 118.4(3)
C18 C17 H17 120.8
C17 C18 H18 119.1
C17 C18 N2 121.9(3)
N2 C18 H18 119.1
C13 N1 C9 117.7(3)
C14 N2 C18 117.0(3)
C3 O1 H1a 118(6)
C7 O2 H2 110(5)

loop_
_geom_bond_atom_site_label_1
_geom_bond_atom_site_label_2
_geom_bond_distance
C1 H1 1.0000
C1 C2 1.535(4)
C1 C5 1.564(4)
C1 C8 1.540(4)
C2 H2a 0.9900
C2 H2b 0.9900
C2 C3 1.540(4)
C3 C4 1.543(4)
C3 C9 1.521(4)
C3 O1 1.438(3)
C4 H4a 0.9900
C4 H4b 0.9900
C4 C5 1.538(4)
C5 H5 1.0000
C5 C6 1.541(4)
C6 H6a 0.9900
C6 H6b 0.9900
C6 C7 1.532(4)
C7 C8 1.534(4)
C7 C14 1.523(4)
C7 O2 1.438(3)
C8 H8a 0.9900
C8 H8b 0.9900
C9 C10 1.386(4)
C9 N1 1.344(4)
C10 H10 0.9500
C10 C11 1.382(4)
C11 H11 0.9500
C11 C12 1.376(4)
C12 H12 0.9500
C12 C13 1.374(4)
C13 H13 0.9500
C13 N1 1.338(4)
C14 C15 1.349(4)
C14 N2 1.371(4)
C15 H15 0.9500
C15 C16 1.363(5)
C16 H16 0.9500
C16 C17 1.365(6)
C17 H17 0.9500
C17 C18 1.371(5)
C18 H18 0.9500
C18 N2 1.374(4)
O1 H1a 0.836(10)
O2 H2 0.839(10)

loop_
_geom_torsion_atom_site_label_1
_geom_torsion_atom_site_label_2
_geom_torsion_atom_site_label_3
_geom_torsion_atom_site_label_4
_geom_torsion
C1 C2 C3 C4 32.9(3)
C1 C2 C3 C9 -89.4(3)
C1 C2 C3 O1 149.8(2)
C1 C5 C6 C7 20.8(3)
C2 C1 C5 C4 2.8(3)
C2 C1 C5 C6 -119.4(2)
C2 C1 C8 C7 91.1(3)
C2 C3 C4 C5 -31.3(3)
C2 C3 C9 C10 -112.0(3)
C2 C3 C9 N1 66.7(3)
C3 C4 C5 C1 17.9(3)
C3 C4 C5 C6 133.9(2)
C3 C9 C10 C11 178.2(3)
C3 C9 N1 C13 -178.0(3)
C4 C3 C9 C10 132.4(3)
C4 C3 C9 N1 -48.8(3)
C4 C5 C6 C7 -95.1(3)
C5 C1 C2 C3 -22.5(3)
C5 C1 C8 C7 -25.8(3)
C5 C6 C7 C8 -36.6(3)
C5 C6 C7 C14 -160.0(2)
C5 C6 C7 O2 79.4(3)
C6 C7 C8 C1 38.5(3)
C6 C7 C14 C15 -118.2(3)
C6 C7 C14 N2 61.0(3)
C7 C14 C15 C16 -179.3(3)
C7 C14 N2 C18 179.4(2)
C8 C1 C2 C3 -138.8(2)
C8 C1 C5 C4 125.3(2)
C8 C1 C5 C6 3.1(3)
C8 C7 C14 C15 124.9(3)
C8 C7 C14 N2 -55.9(3)
C9 C3 C4 C5 88.9(3)
C9 C10 C11 C12 -0.1(5)
C10 C9 N1 C13 0.8(4)
C10 C11 C12 C13 0.3(5)
C11 C12 C13 N1 0.1(5)
C12 C13 N1 C9 -0.6(5)
C14 C7 C8 C1 161.5(2)
C14 C15 C16 C17 -1.1(5)
C15 C14 N2 C18 -1.4(4)
C15 C16 C17 C18 0.6(5)
C16 C17 C18 N2 -0.6(5)
C17 C18 N2 C14 0.9(4)
N1 C9 C10 C11 -0.5(4)
N2 C14 C15 C16 1.5(4)
O1 C3 C4 C5 -148.5(2)
O1 C3 C9 C10 9.5(4)
O1 C3 C9 N1 -171.8(2)
O2 C7 C8 C1 -76.2(3)
O2 C7 C14 C15 2.0(3)
O2 C7 C14 N2 -178.8(2)
